data_1512681
loop_
_publ_author_name
'Lei Gou'
'Hong-Xia Zhang'
'Xiao-Yong Fan'
'Dong-Lin Li'

_publ_section_title
;
 Lithium based coordination polymer as anode for Li-ion battery
;
_journal_name_full
;
Inorganica Chimica Acta
;
_journal_page_first 10
_journal_page_last 14
_journal_volume 393
_journal_year 2012
_chemical_formula_sum 'C25 H21 Li6 N3 O14'
_chemical_formula_weight 629.09
_space_group_IT_number 14
_symmetry_cell_setting monoclinic
_symmetry_space_group_name_Hall '-P 2yn'
_symmetry_space_group_name_H-M 'P 1 21/n 1'
_atom_sites_solution_hydrogens geom
_atom_sites_solution_primary direct
_atom_sites_solution_secondary difmap
_cell_angle_alpha 90.00
_cell_angle_beta 101.288(2)
_cell_angle_gamma 90.00
_cell_formula_units_Z 4
_cell_length_a 9.9333(15)
_cell_length_b 18.736(3)
_cell_length_c 16.693(3)
_cell_measurement_reflns_used 1651
_cell_measurement_temperature 296(2)
_cell_measurement_theta_max 22.15
_cell_measurement_theta_min 2.49
_cell_volume 3046.6(9)
_computing_cell_refinement 'Bruker SMART'
_computing_data_collection 'Bruker SMART'
_computing_data_reduction 'Bruker SAINT'
_computing_molecular_graphics 'Bruker SHELXTL'
_computing_publication_material 'Bruker SHELXTL'
_computing_structure_refinement 'SHELXL-97 (Sheldrick, 2008)'
_computing_structure_solution 'SHELXS-97 (Sheldrick, 2008)'
_diffrn_ambient_temperature 296(2)
_diffrn_measured_fraction_theta_full 0.995
_diffrn_measured_fraction_theta_max 0.995
_diffrn_measurement_device_type 'CCD area detector'
_diffrn_measurement_method 'phi and omega scans'
_diffrn_radiation_monochromator graphite
_diffrn_radiation_source 'fine-focus sealed tube'
_diffrn_radiation_type MoK\a
_diffrn_radiation_wavelength 0.71073
_diffrn_reflns_av_R_equivalents 0.0475
_diffrn_reflns_av_sigmaI/netI 0.0605
_diffrn_reflns_limit_h_max 11
_diffrn_reflns_limit_h_min -11
_diffrn_reflns_limit_k_max 18
_diffrn_reflns_limit_k_min -22
_diffrn_reflns_limit_l_max 16
_diffrn_reflns_limit_l_min -19
_diffrn_reflns_number 15092
_diffrn_reflns_theta_full 25.05
_diffrn_reflns_theta_max 25.05
_diffrn_reflns_theta_min 2.17
_exptl_absorpt_coefficient_mu 0.109
_exptl_absorpt_correction_T_max 0.990
_exptl_absorpt_correction_T_min 0.985
_exptl_absorpt_correction_type multi-scan
_exptl_absorpt_process_details sadabs
_exptl_crystal_colour colorless
_exptl_crystal_density_diffrn 1.372
_exptl_crystal_density_method 'not measured'
_exptl_crystal_description plate
_exptl_crystal_F_000 1288
_exptl_crystal_size_max 0.18
_exptl_crystal_size_mid 0.10
_exptl_crystal_size_min 0.06
_refine_diff_density_max 0.549
_refine_diff_density_min -0.240
_refine_diff_density_rms 0.056
_refine_ls_extinction_method none
_refine_ls_goodness_of_fit_ref 1.018
_refine_ls_hydrogen_treatment mixed
_refine_ls_matrix_type full
_refine_ls_number_parameters 446
_refine_ls_number_reflns 5367
_refine_ls_number_restraints 1
_refine_ls_restrained_S_all 1.018
_refine_ls_R_factor_all 0.1203
_refine_ls_R_factor_gt 0.0606
_refine_ls_shift/su_max 0.000
_refine_ls_shift/su_mean 0.000
_refine_ls_structure_factor_coef Fsqd
_refine_ls_weighting_details 'calc w=1/[\s^2^(Fo^2^)+(0.0734P)^2^+1.7785P] where P=(Fo^2^+2Fc^2^)/3'
_refine_ls_weighting_scheme calc
_refine_ls_wR_factor_gt 0.1511
_refine_ls_wR_factor_ref 0.1868
_reflns_number_gt 2776
_reflns_number_total 5367
_reflns_threshold_expression >2sigma(I)
_cod_data_source_file ICA-2013-394-10-14.cif
_cod_data_source_block nw0601
_cod_original_cell_volume 3046.7(8)
_cod_original_sg_symbol_H-M P2(1)/n
_cod_database_code 1512681

loop_
_symmetry_equiv_pos_as_xyz
'x, y, z'
'-x+1/2, y+1/2, -z+1/2'
'-x, -y, -z'
'x-1/2, -y-1/2, z-1/2'

loop_
_atom_site_label
_atom_site_type_symbol
_atom_site_fract_x
_atom_site_fract_y
_atom_site_fract_z
_atom_site_U_iso_or_equiv
_atom_site_adp_type
_atom_site_occupancy
_atom_site_symmetry_multiplicity
_atom_site_calc_flag
_atom_site_refinement_flags
Li1 Li 0.7049(6) 0.2666(3) 1.0059(3) 0.0454(14) Uani 1 1 d .
Li2 Li 0.9230(5) 0.2406(3) 0.8922(3) 0.0441(14) Uani 1 1 d .
Li3 Li 0.7462(6) 0.2716(3) 0.6866(4) 0.0535(16) Uani 1 1 d .
Li4 Li 0.7039(6) 0.2217(3) 0.5067(4) 0.0487(14) Uani 1 1 d .
Li5 Li 0.6640(6) 0.2725(3) 0.3262(4) 0.0507(16) Uani 1 1 d .
Li6 Li 0.4882(6) 0.2412(4) 0.1214(3) 0.0499(16) Uani 1 1 d .
N1 N 0.5584(3) 0.31331(14) 0.69631(15) 0.0369(7) Uani 1 1 d .
N2 N 0.7067(3) 0.11773(16) 0.50582(17) 0.0569(9) Uani 1 1 d .
N3 N 0.8526(3) 0.31111(14) 0.31638(15) 0.0382(7) Uani 1 1 d .
O1 O 0.6656(3) 0.32208(13) 0.90915(14) 0.0531(7) Uani 1 1 d .
O2 O 0.7684(2) 0.27821(13) 0.81196(14) 0.0474(6) Uani 1 1 d .
O3 O 0.5872(2) 0.27972(15) 0.54840(14) 0.0576(7) Uani 1 1 d .
O4 O 0.3653(2) 0.29270(13) 0.49595(13) 0.0488(7) Uani 1 1 d .
O5 O 0.8817(3) 0.09522(14) 0.70803(15) 0.0682(8) Uani 1 1 d .
O6 O 0.8277(2) 0.19384(13) 0.63302(13) 0.0443(6) Uani 1 1 d .
O7 O 0.5816(2) 0.19436(13) 0.37976(13) 0.0440(6) Uani 1 1 d .
O8 O 0.5291(3) 0.09651(14) 0.30313(15) 0.0677(8) Uani 1 1 d .
O9 O 1.0413(2) 0.28930(13) 0.51638(13) 0.0476(6) Uani 1 1 d .
O10 O 0.8193(2) 0.28199(15) 0.46424(15) 0.0562(7) Uani 1 1 d .
O11 O 0.6427(2) 0.27806(13) 0.19946(13) 0.0491(7) Uani 1 1 d .
O12 O 0.7500(3) 0.31999(13) 0.10297(13) 0.0536(7) Uani 1 1 d .
C1 C 0.6726(4) 0.30978(18) 0.8367(2) 0.0416(9) Uani 1 1 d .
C2 C 0.5513(3) 0.33278(18) 0.77221(18) 0.0374(8) Uani 1 1 d .
C3 C 0.4383(4) 0.3682(2) 0.7894(2) 0.0510(10) Uani 1 1 d .
H3 H 0.4360 0.3823 0.8425 0.061 Uiso 1 1 calc R
C4 C 0.3283(4) 0.3823(2) 0.7263(2) 0.0553(10) Uani 1 1 d .
H4 H 0.2521 0.4069 0.7365 0.066 Uiso 1 1 calc R
C5 C 0.3330(3) 0.3597(2) 0.6491(2) 0.0488(10) Uani 1 1 d .
H5 H 0.2588 0.3671 0.6063 0.059 Uiso 1 1 calc R
C6 C 0.4501(3) 0.32574(18) 0.63558(19) 0.0374(8) Uani 1 1 d .
C7 C 0.4681(4) 0.29733(19) 0.5537(2) 0.0413(8) Uani 1 1 d .
C8 C 0.8325(4) 0.1268(2) 0.6436(2) 0.0523(10) Uani 1 1 d .
C9 C 0.7703(5) 0.0813(2) 0.5715(2) 0.0744(14) Uani 1 1 d .
C10 C 0.7825(8) 0.0091(3) 0.5706(3) 0.157(4) Uani 1 1 d .
H10 H 0.8297 -0.0151 0.6162 0.188 Uiso 1 1 calc R
C11 C 0.7238(10) -0.0278(3) 0.5011(4) 0.217(5) Uani 1 1 d .
H11 H 0.7287 -0.0774 0.4998 0.260 Uiso 1 1 calc R
C12 C 0.6576(9) 0.0095(3) 0.4334(3) 0.163(4) Uani 1 1 d .
H12 H 0.6185 -0.0144 0.3856 0.196 Uiso 1 1 calc R
C13 C 0.6508(5) 0.0823(2) 0.4380(2) 0.0758(15) Uani 1 1 d .
C14 C 0.5801(4) 0.1270(2) 0.3670(2) 0.0506(10) Uani 1 1 d .
C15 C 0.9391(3) 0.29633(19) 0.4590(2) 0.0403(8) Uani 1 1 d .
C16 C 0.9607(3) 0.32299(17) 0.37736(18) 0.0362(8) Uani 1 1 d .
C17 C 1.0787(3) 0.35522(18) 0.3648(2) 0.0433(9) Uani 1 1 d .
H17 H 1.1515 0.3631 0.4083 0.052 Uiso 1 1 calc R
C18 C 1.0878(4) 0.3759(2) 0.2866(2) 0.0484(9) Uani 1 1 d .
H18 H 1.1661 0.3987 0.2767 0.058 Uiso 1 1 calc R
C19 C 0.9785(4) 0.36207(19) 0.2230(2) 0.0465(9) Uani 1 1 d .
H19 H 0.9828 0.3749 0.1697 0.056 Uiso 1 1 calc R
C20 C 0.8638(3) 0.32908(17) 0.24005(19) 0.0375(8) Uani 1 1 d .
C21 C 0.7417(4) 0.30817(19) 0.1751(2) 0.0413(8) Uani 1 1 d .
O13 O 0.5139(2) 0.34321(12) 0.34321(13) 0.0459(6) Uani 1 1 d .
O14 O 0.3952(2) 0.15779(13) 0.16819(13) 0.0455(6) Uani 1 1 d D
H14A H 0.438(3) 0.1455(18) 0.2169(14) 0.055 Uiso 1 1 d D
C22 C 0.5603(6) 0.4061(2) 0.3911(3) 0.0825(15) Uani 1 1 d .
C23 C 0.4654(9) 0.4572(5) 0.4025(6) 0.077(3) Uani 0.50 1 d P
C23' C 0.6338(13) 0.4539(6) 0.3678(7) 0.102(4) Uani 0.50 1 d P
C24 C 0.3448(5) 0.0942(2) 0.1231(3) 0.0735(13) Uani 1 1 d .
H24A H 0.2940 0.0661 0.1560 0.088 Uiso 1 1 calc R
H24B H 0.2810 0.1083 0.0740 0.088 Uiso 1 1 calc R
C25 C 0.4479(7) 0.0501(3) 0.1004(4) 0.121(2) Uani 1 1 d .
H25A H 0.4963 0.0765 0.0656 0.181 Uiso 1 1 calc R
H25B H 0.4058 0.0089 0.0716 0.181 Uiso 1 1 calc R
H25C H 0.5112 0.0351 0.1485 0.181 Uiso 1 1 calc R

loop_
_atom_site_aniso_label
_atom_site_aniso_U_11
_atom_site_aniso_U_22
_atom_site_aniso_U_33
_atom_site_aniso_U_23
_atom_site_aniso_U_13
_atom_site_aniso_U_12
Li1 0.040(3) 0.067(4) 0.026(3) -0.001(3) -0.001(2) 0.003(3)
Li2 0.035(3) 0.058(4) 0.038(3) 0.001(3) 0.003(2) -0.002(3)
Li3 0.052(4) 0.067(4) 0.041(4) -0.002(3) 0.008(3) 0.004(3)
Li4 0.046(3) 0.049(4) 0.052(4) -0.001(3) 0.011(3) 0.002(3)
Li5 0.043(3) 0.069(4) 0.041(4) 0.000(3) 0.011(3) -0.003(3)
Li6 0.039(3) 0.072(4) 0.036(3) 0.000(3) 0.002(3) -0.008(3)
N1 0.0343(15) 0.0477(18) 0.0264(15) 0.0025(12) 0.0008(12) -0.0020(13)
N2 0.080(2) 0.0503(19) 0.0314(17) -0.0029(15) -0.0119(15) 0.0046(18)
N3 0.0365(15) 0.0497(18) 0.0258(15) 0.0005(12) -0.0005(12) -0.0004(13)
O1 0.0658(17) 0.0633(17) 0.0265(14) -0.0026(11) -0.0002(12) 0.0013(13)
O2 0.0363(13) 0.0701(18) 0.0333(13) 0.0024(11) 0.0003(11) 0.0035(13)
O3 0.0385(14) 0.094(2) 0.0402(15) -0.0123(13) 0.0071(11) 0.0115(14)
O4 0.0393(13) 0.0791(18) 0.0250(13) -0.0003(11) -0.0010(10) -0.0052(13)
O5 0.093(2) 0.0623(18) 0.0365(15) 0.0039(13) -0.0180(14) 0.0069(15)
O6 0.0468(14) 0.0478(16) 0.0348(13) -0.0004(11) -0.0006(11) 0.0014(12)
O7 0.0419(14) 0.0505(16) 0.0363(13) 0.0007(11) -0.0005(11) -0.0001(12)
O8 0.093(2) 0.0648(18) 0.0329(15) -0.0072(13) -0.0172(14) -0.0016(16)
O9 0.0383(13) 0.0764(18) 0.0244(13) 0.0029(11) -0.0026(10) 0.0057(13)
O10 0.0379(14) 0.085(2) 0.0454(15) 0.0102(13) 0.0066(11) -0.0058(14)
O11 0.0386(13) 0.0731(18) 0.0326(13) -0.0030(12) -0.0003(11) -0.0035(13)
O12 0.0636(16) 0.0697(18) 0.0240(13) 0.0029(11) 0.0003(12) -0.0090(14)
C1 0.048(2) 0.047(2) 0.0262(19) 0.0024(15) -0.0008(16) -0.0059(18)
C2 0.0386(19) 0.049(2) 0.0237(17) -0.0014(15) 0.0027(14) -0.0027(17)
C3 0.056(2) 0.066(3) 0.0286(19) -0.0081(17) 0.0045(17) 0.009(2)
C4 0.049(2) 0.075(3) 0.042(2) -0.0093(19) 0.0084(18) 0.015(2)
C5 0.037(2) 0.072(3) 0.034(2) -0.0013(18) -0.0010(16) 0.0090(19)
C6 0.0308(18) 0.052(2) 0.0277(18) -0.0006(15) 0.0008(14) 0.0000(16)
C7 0.039(2) 0.052(2) 0.0311(19) 0.0029(16) 0.0030(16) -0.0025(18)
C8 0.060(2) 0.059(3) 0.031(2) -0.0034(18) -0.0066(18) 0.008(2)
C9 0.123(4) 0.047(3) 0.036(2) -0.0009(18) -0.024(2) 0.007(2)
C10 0.309(10) 0.050(3) 0.064(3) -0.005(3) -0.081(5) 0.022(4)
C11 0.436(14) 0.046(3) 0.096(5) -0.010(3) -0.124(7) 0.029(5)
C12 0.310(10) 0.050(3) 0.078(4) -0.011(3) -0.086(5) 0.017(4)
C13 0.124(4) 0.045(3) 0.042(2) -0.0020(19) -0.022(3) 0.001(2)
C14 0.057(2) 0.055(3) 0.035(2) 0.0006(18) -0.0013(18) -0.001(2)
C15 0.034(2) 0.054(2) 0.0318(19) -0.0022(16) 0.0037(16) 0.0006(17)
C16 0.0326(18) 0.047(2) 0.0274(18) -0.0013(15) 0.0013(14) 0.0005(16)
C17 0.039(2) 0.054(2) 0.034(2) -0.0038(16) -0.0007(16) -0.0044(17)
C18 0.044(2) 0.059(2) 0.041(2) 0.0046(17) 0.0045(17) -0.0106(18)
C19 0.049(2) 0.061(2) 0.0312(19) 0.0055(17) 0.0098(17) -0.0018(19)
C20 0.0394(19) 0.043(2) 0.0286(18) -0.0013(15) 0.0025(15) 0.0037(16)
C21 0.046(2) 0.049(2) 0.0268(19) -0.0018(15) -0.0004(16) 0.0039(18)
O13 0.0491(14) 0.0500(15) 0.0359(14) -0.0056(11) 0.0018(11) -0.0012(12)
O14 0.0503(15) 0.0539(16) 0.0286(13) -0.0025(11) -0.0013(11) -0.0057(12)
C22 0.113(4) 0.055(3) 0.064(3) -0.012(2) -0.022(3) -0.009(3)
C23 0.078(6) 0.062(6) 0.086(7) -0.035(5) 0.005(5) 0.026(5)
C23' 0.142(10) 0.067(7) 0.096(8) -0.004(6) 0.016(7) -0.051(7)
C24 0.088(3) 0.071(3) 0.052(3) -0.012(2) -0.010(2) 0.010(3)
C25 0.163(6) 0.091(4) 0.111(5) -0.004(4) 0.033(4) 0.003(4)

loop_
_atom_type_symbol
_atom_type_description
_atom_type_scat_dispersion_real
_atom_type_scat_dispersion_imag
_atom_type_scat_source
C C 0.0033 0.0016 'International Tables Vol C Tables 4.2.6.8 and 6.1.1.4'
H H 0.0000 0.0000 'International Tables Vol C Tables 4.2.6.8 and 6.1.1.4'
Li Li -0.0003 0.0001 'International Tables Vol C Tables 4.2.6.8 and 6.1.1.4'
N N 0.0061 0.0033 'International Tables Vol C Tables 4.2.6.8 and 6.1.1.4'
O O 0.0106 0.0060 'International Tables Vol C Tables 4.2.6.8 and 6.1.1.4'

loop_
_geom_angle_atom_site_label_1
_geom_angle_atom_site_label_2
_geom_angle_atom_site_label_3
_geom_angle
_geom_angle_site_symmetry_1
_geom_angle_site_symmetry_3
O12 Li1 O1 114.6(3) 1_556 .
O12 Li1 O9 105.6(3) 1_556 4_566
O1 Li1 O9 109.4(3) . 4_566
O12 Li1 O4 108.1(3) 1_556 4_666
O1 Li1 O4 105.7(3) . 4_666
O9 Li1 O4 113.7(3) 4_566 4_666
O12 Li1 Li2 121.3(3) 1_556 .
O1 Li1 Li2 68.1(2) . .
O9 Li1 Li2 129.8(3) 4_566 .
O4 Li1 Li2 37.81(16) 4_666 .
O12 Li1 Li6 68.6(2) 1_556 1_556
O1 Li1 Li6 123.0(3) . 1_556
O9 Li1 Li6 37.08(17) 4_566 1_556
O4 Li1 Li6 128.1(3) 4_666 1_556
Li2 Li1 Li6 162.7(3) . 1_556
O2 Li2 O7 103.5(3) . 4_666
O2 Li2 O4 112.3(3) . 4_666
O7 Li2 O4 128.7(3) 4_666 4_666
O2 Li2 O13 110.4(3) . 4_666
O7 Li2 O13 90.4(2) 4_666 4_666
O4 Li2 O13 108.9(3) 4_666 4_666
O2 Li2 C7 136.2(3) . 4_666
O7 Li2 C7 105.9(2) 4_666 4_666
O4 Li2 C7 25.55(11) 4_666 4_666
O13 Li2 C7 101.1(2) 4_666 4_666
O2 Li2 C1 23.10(12) . .
O7 Li2 C1 110.1(3) 4_666 .
O4 Li2 C1 92.5(2) 4_666 .
O13 Li2 C1 130.8(2) 4_666 .
C7 Li2 C1 114.2(2) 4_666 .
O2 Li2 Li5 112.0(3) . 4_666
O7 Li2 Li5 44.17(18) 4_666 4_666
O4 Li2 Li5 135.0(3) 4_666 4_666
O13 Li2 Li5 46.38(19) 4_666 4_666
C7 Li2 Li5 111.8(2) 4_666 4_666
C1 Li2 Li5 132.5(3) . 4_666
O2 Li2 Li4 145.0(3) . 4_666
O7 Li2 Li4 46.63(16) 4_666 4_666
O4 Li2 Li4 85.1(2) 4_666 4_666
O13 Li2 Li4 90.4(2) 4_666 4_666
C7 Li2 Li4 60.25(17) 4_666 4_666
C1 Li2 Li4 136.4(3) . 4_666
Li5 Li2 Li4 62.52(19) 4_666 4_666
O2 Li2 Li1 79.6(2) . .
O7 Li2 Li1 126.8(3) 4_666 .
O4 Li2 Li1 36.72(16) 4_666 .
O13 Li2 Li1 139.1(3) 4_666 .
C7 Li2 Li1 56.78(16) 4_666 .
C1 Li2 Li1 57.47(16) . .
Li5 Li2 Li1 165.8(2) 4_666 .
Li4 Li2 Li1 103.3(2) 4_666 .
O6 Li3 O14 92.1(3) . 4_666
O6 Li3 O2 122.3(3) . .
O14 Li3 O2 100.2(3) 4_666 .
O6 Li3 N1 141.0(3) . .
O14 Li3 N1 117.3(3) 4_666 .
O2 Li3 N1 79.4(2) . .
O6 Li3 O3 82.4(2) . .
O14 Li3 O3 99.5(3) 4_666 .
O2 Li3 O3 147.5(3) . .
N1 Li3 O3 68.61(19) . .
O6 Li3 Li6 46.1(2) . 4_666
O14 Li3 Li6 46.1(2) 4_666 4_666
O2 Li3 Li6 117.6(3) . 4_666
N1 Li3 Li6 155.8(3) . 4_666
O3 Li3 Li6 94.6(2) . 4_666
O3 Li4 O10 105.7(3) . .
O3 Li4 N2 127.6(4) . .
O10 Li4 N2 126.7(4) . .
O3 Li4 O6 93.0(3) . .
O10 Li4 O6 103.4(3) . .
N2 Li4 O6 76.9(2) . .
O3 Li4 O7 103.0(3) . .
O10 Li4 O7 92.2(3) . .
N2 Li4 O7 77.0(2) . .
O6 Li4 O7 153.8(3) . .
O3 Li4 Li2 62.8(2) . 4_565
O10 Li4 Li2 99.9(3) . 4_565
N2 Li4 Li2 103.5(3) . 4_565
O6 Li4 Li2 150.2(3) . 4_565
O7 Li4 Li2 40.32(16) . 4_565
O3 Li4 Li6 101.4(3) . 4_666
O10 Li4 Li6 63.3(2) . 4_666
N2 Li4 Li6 102.2(3) . 4_666
O6 Li4 Li6 40.16(16) . 4_666
O7 Li4 Li6 149.3(3) . 4_666
Li2 Li4 Li6 154.3(3) 4_565 4_666
O7 Li5 N3 140.0(3) . .
O7 Li5 O13 92.2(3) . .
N3 Li5 O13 119.0(3) . .
O7 Li5 O11 121.8(3) . .
N3 Li5 O11 79.3(2) . .
O13 Li5 O11 100.1(3) . .
O7 Li5 O10 82.6(2) . .
N3 Li5 O10 69.00(19) . .
O13 Li5 O10 99.2(3) . .
O11 Li5 O10 147.9(3) . .
O7 Li5 Li2 45.85(19) . 4_565
N3 Li5 Li2 156.7(3) . 4_565
O13 Li5 Li2 46.47(18) . 4_565
O11 Li5 Li2 118.2(3) . 4_565
O10 Li5 Li2 93.6(2) . 4_565
O11 Li6 O9 112.3(3) . 4_565
O11 Li6 O6 104.7(3) . 4_565
O9 Li6 O6 126.5(3) 4_565 4_565
O11 Li6 O14 111.9(3) . .
O9 Li6 O14 109.3(3) 4_565 .
O6 Li6 O14 90.0(3) 4_565 .
O11 Li6 C15 136.0(3) . 4_565
O9 Li6 C15 25.02(11) 4_565 4_565
O6 Li6 C15 104.8(2) 4_565 4_565
O14 Li6 C15 100.0(2) . 4_565
O11 Li6 Li3 113.1(3) . 4_565
O9 Li6 Li3 134.2(3) 4_565 4_565
O6 Li6 Li3 43.87(19) 4_565 4_565
O14 Li6 Li3 46.3(2) . 4_565
C15 Li6 Li3 110.9(2) 4_565 4_565
O11 Li6 Li4 145.6(3) . 4_565
O9 Li6 Li4 83.7(2) 4_565 4_565
O6 Li6 Li4 46.09(17) 4_565 4_565
O14 Li6 Li4 89.0(2) . 4_565
C15 Li6 Li4 59.65(17) 4_565 4_565
Li3 Li6 Li4 61.8(2) 4_565 4_565
O11 Li6 Li1 79.3(2) . 1_554
O9 Li6 Li1 36.18(16) 4_565 1_554
O6 Li6 Li1 126.8(3) 4_565 1_554
O14 Li6 Li1 138.7(3) . 1_554
C15 Li6 Li1 56.88(16) 4_565 1_554
Li3 Li6 Li1 165.1(3) 4_565 1_554
Li4 Li6 Li1 103.3(2) 4_565 1_554
C2 N1 C6 119.1(3) . .
C2 N1 Li3 113.3(3) . .
C6 N1 Li3 127.5(3) . .
C13 N2 C9 119.4(3) . .
C13 N2 Li4 119.9(3) . .
C9 N2 Li4 120.6(3) . .
C20 N3 C16 118.3(3) . .
C20 N3 Li5 114.3(3) . .
C16 N3 Li5 127.3(3) . .
C1 O1 Li1 133.2(3) . .
C1 O2 Li2 119.2(3) . .
C1 O2 Li3 115.0(3) . .
Li2 O2 Li3 125.8(3) . .
C7 O3 Li4 150.1(3) . .
C7 O3 Li3 112.5(3) . .
Li4 O3 Li3 89.0(3) . .
C7 O4 Li1 121.3(3) . 4_565
C7 O4 Li2 110.6(3) . 4_565
Li1 O4 Li2 105.5(3) 4_565 4_565
C8 O6 Li3 132.8(3) . .
C8 O6 Li6 126.4(3) . 4_666
Li3 O6 Li6 90.0(3) . 4_666
C8 O6 Li4 110.7(2) . .
Li3 O6 Li4 93.2(2) . .
Li6 O6 Li4 93.8(2) 4_666 .
C14 O7 Li5 130.4(3) . .
C14 O7 Li2 128.6(3) . 4_565
Li5 O7 Li2 90.0(3) . 4_565
C14 O7 Li4 111.3(2) . .
Li5 O7 Li4 93.5(2) . .
Li2 O7 Li4 93.0(2) 4_565 .
C15 O9 Li1 123.0(3) . 4_665
C15 O9 Li6 112.5(3) . 4_666
Li1 O9 Li6 106.7(3) 4_665 4_666
C15 O10 Li4 146.7(3) . .
C15 O10 Li5 112.1(3) . .
Li4 O10 Li5 89.6(3) . .
C21 O11 Li6 120.3(3) . .
C21 O11 Li5 114.6(3) . .
Li6 O11 Li5 125.1(3) . .
C21 O12 Li1 133.6(3) . 1_554
O1 C1 O2 126.5(3) . .
O1 C1 C2 116.7(3) . .
O2 C1 C2 116.7(3) . .
O1 C1 Li2 88.8(2) . .
O2 C1 Li2 37.73(18) . .
C2 C1 Li2 154.2(3) . .
N1 C2 C3 121.6(3) . .
N1 C2 C1 114.5(3) . .
C3 C2 C1 123.8(3) . .
C2 C3 C4 119.0(3) . .
C2 C3 H3 120.5 . .
C4 C3 H3 120.5 . .
C5 C4 C3 119.4(3) . .
C5 C4 H4 120.3 . .
C3 C4 H4 120.3 . .
C4 C5 C6 118.8(3) . .
C4 C5 H5 120.6 . .
C6 C5 H5 120.6 . .
N1 C6 C5 122.1(3) . .
N1 C6 C7 113.7(3) . .
C5 C6 C7 124.2(3) . .
O3 C7 O4 124.3(3) . .
O3 C7 C6 116.1(3) . .
O4 C7 C6 119.6(3) . .
O3 C7 Li2 80.6(2) . 4_565
O4 C7 Li2 43.8(2) . 4_565
C6 C7 Li2 163.1(3) . 4_565
O5 C8 O6 126.2(3) . .
O5 C8 C9 116.9(4) . .
O6 C8 C9 116.8(3) . .
N2 C9 C10 121.8(4) . .
N2 C9 C8 114.8(3) . .
C10 C9 C8 123.3(4) . .
C9 C10 C11 119.0(4) . .
C9 C10 H10 120.5 . .
C11 C10 H10 120.5 . .
C10 C11 C12 119.4(5) . .
C10 C11 H11 120.3 . .
C12 C11 H11 120.3 . .
C13 C12 C11 118.6(4) . .
C13 C12 H12 120.7 . .
C11 C12 H12 120.7 . .
N2 C13 C12 121.7(4) . .
N2 C13 C14 116.3(3) . .
C12 C13 C14 122.0(4) . .
O8 C14 O7 126.4(3) . .
O8 C14 C13 118.2(4) . .
O7 C14 C13 115.3(3) . .
O10 C15 O9 124.5(3) . .
O10 C15 C16 116.4(3) . .
O9 C15 C16 119.1(3) . .
O10 C15 Li6 82.1(2) . 4_666
O9 C15 Li6 42.5(2) . 4_666
C16 C15 Li6 161.4(3) . 4_666
N3 C16 C17 122.5(3) . .
N3 C16 C15 113.3(3) . .
C17 C16 C15 124.2(3) . .
C16 C17 C18 118.9(3) . .
C16 C17 H17 120.5 . .
C18 C17 H17 120.5 . .
C17 C18 C19 119.1(3) . .
C17 C18 H18 120.5 . .
C19 C18 H18 120.5 . .
C20 C19 C18 118.8(3) . .
C20 C19 H19 120.6 . .
C18 C19 H19 120.6 . .
N3 C20 C19 122.4(3) . .
N3 C20 C21 114.3(3) . .
C19 C20 C21 123.3(3) . .
O12 C21 O11 126.4(3) . .
O12 C21 C20 116.9(3) . .
O11 C21 C20 116.6(3) . .
C22 O13 Li5 116.1(3) . .
C22 O13 Li2 121.2(3) . 4_565
Li5 O13 Li2 87.1(3) . 4_565
C24 O14 Li6 124.6(3) . .
C24 O14 Li3 115.0(3) . 4_565
Li6 O14 Li3 87.6(3) . 4_565
C24 O14 H14A 109(2) . .
Li6 O14 H14A 112(2) . .
Li3 O14 H14A 106(2) 4_565 .
C23' C22 C23 90.1(8) . .
C23' C22 O13 123.2(7) . .
C23 C22 O13 119.2(5) . .
C25 C24 O14 115.0(4) . .
C25 C24 H24A 108.5 . .
O14 C24 H24A 108.5 . .
C25 C24 H24B 108.5 . .
O14 C24 H24B 108.5 . .
H24A C24 H24B 107.5 . .
C24 C25 H25A 109.5 . .
C24 C25 H25B 109.5 . .
H25A C25 H25B 109.5 . .
C24 C25 H25C 109.5 . .
H25A C25 H25C 109.5 . .
H25B C25 H25C 109.5 . .

loop_
_geom_bond_atom_site_label_1
_geom_bond_atom_site_label_2
_geom_bond_distance
_geom_bond_site_symmetry_2
Li1 O12 1.882(6) 1_556
Li1 O1 1.897(6) .
Li1 O9 1.969(6) 4_566
Li1 O4 1.976(6) 4_666
Li1 Li2 3.186(9) .
Li1 Li6 3.193(9) 1_556
Li2 O2 1.960(6) .
Li2 O7 2.034(6) 4_666
Li2 O4 2.026(6) 4_666
Li2 O13 2.058(7) 4_666
Li2 C7 2.740(7) 4_666
Li2 C1 2.797(7) .
Li2 Li5 2.835(8) 4_666
Li2 Li4 3.139(8) 4_666
Li3 O6 1.966(7) .
Li3 O14 2.052(7) 4_666
Li3 O2 2.064(6) .
Li3 N1 2.058(7) .
Li3 O3 2.533(6) .
Li3 Li6 2.836(9) 4_666
Li4 O3 1.824(7) .
Li4 O10 1.847(7) .
Li4 N2 1.948(7) .
Li4 O6 2.283(6) .
Li4 O7 2.285(6) .
Li4 Li2 3.139(8) 4_565
Li4 Li6 3.163(8) 4_666
Li5 O7 1.976(7) .
Li5 N3 2.044(7) .
Li5 O13 2.055(7) .
Li5 O11 2.087(6) .
Li5 O10 2.516(6) .
Li5 Li2 2.835(8) 4_565
Li6 O11 1.936(6) .
Li6 O9 2.011(7) 4_565
Li6 O6 2.044(7) 4_565
Li6 O14 2.047(7) .
Li6 C15 2.750(7) 4_565
Li6 Li3 2.836(9) 4_565
Li6 Li4 3.163(8) 4_565
Li6 Li1 3.193(9) 1_554
N1 C2 1.333(4) .
N1 C6 1.346(4) .
N2 C13 1.336(4) .
N2 C9 1.340(4) .
N3 C20 1.343(4) .
N3 C16 1.346(4) .
O1 C1 1.247(4) .
O2 C1 1.257(4) .
O3 C7 1.247(4) .
O4 C7 1.263(4) .
O4 Li1 1.976(6) 4_565
O4 Li2 2.026(6) 4_565
O5 C8 1.241(4) .
O6 C8 1.268(4) .
O6 Li6 2.044(7) 4_666
O7 C14 1.279(4) .
O7 Li2 2.034(6) 4_565
O8 C14 1.228(4) .
O9 C15 1.259(4) .
O9 Li1 1.969(6) 4_665
O9 Li6 2.011(7) 4_666
O10 C15 1.240(4) .
O11 C21 1.268(4) .
O12 C21 1.242(4) .
O12 Li1 1.882(6) 1_554
C1 C2 1.512(4) .
C2 C3 1.382(5) .
C3 C4 1.386(5) .
C3 H3 0.9300 .
C4 C5 1.367(5) .
C4 H4 0.9300 .
C5 C6 1.383(5) .
C5 H5 0.9300 .
C6 C7 1.509(5) .
C7 Li2 2.740(7) 4_565
C8 C9 1.506(5) .
C9 C10 1.359(6) .
C10 C11 1.378(6) .
C10 H10 0.9300 .
C11 C12 1.382(7) .
C11 H11 0.9300 .
C12 C13 1.369(6) .
C12 H12 0.9300 .
C13 C14 1.508(5) .
C15 C16 1.506(4) .
C15 Li6 2.750(7) 4_666
C16 C17 1.370(5) .
C17 C18 1.382(5) .
C17 H17 0.9300 .
C18 C19 1.386(4) .
C18 H18 0.9300 .
C19 C20 1.375(5) .
C19 H19 0.9300 .
C20 C21 1.512(4) .
O13 C22 1.447(5) .
O13 Li2 2.058(7) 4_565
O14 C24 1.446(4) .
O14 Li3 2.052(7) 4_565
O14 H14A 0.872(18) .
C22 C23' 1.263(11) .
C22 C23 1.384(9) .
C24 C25 1.424(7) .
C24 H24A 0.9700 .
C24 H24B 0.9700 .
C25 H25A 0.9600 .
C25 H25B 0.9600 .
C25 H25C 0.9600 .

loop_
_geom_torsion_atom_site_label_1
_geom_torsion_atom_site_label_2
_geom_torsion_atom_site_label_3
_geom_torsion_atom_site_label_4
_geom_torsion
_geom_torsion_site_symmetry_1
_geom_torsion_site_symmetry_4
O12 Li1 Li2 O2 -127.6(3) 1_556 .
O1 Li1 Li2 O2 -21.4(2) . .
O9 Li1 Li2 O2 76.1(4) 4_566 .
O4 Li1 Li2 O2 153.3(3) 4_666 .
Li6 Li1 Li2 O2 111.6(8) 1_556 .
O12 Li1 Li2 O7 -28.5(5) 1_556 4_666
O1 Li1 Li2 O7 77.8(3) . 4_666
O9 Li1 Li2 O7 175.2(3) 4_566 4_666
O4 Li1 Li2 O7 -107.6(4) 4_666 4_666
Li6 Li1 Li2 O7 -149.3(7) 1_556 4_666
O12 Li1 Li2 O4 79.1(3) 1_556 4_666
O1 Li1 Li2 O4 -174.6(4) . 4_666
O9 Li1 Li2 O4 -77.2(4) 4_566 4_666
Li6 Li1 Li2 O4 -41.7(7) 1_556 4_666
O12 Li1 Li2 O13 123.1(4) 1_556 4_666
O1 Li1 Li2 O13 -130.6(4) . 4_666
O9 Li1 Li2 O13 -33.2(6) 4_566 4_666
O4 Li1 Li2 O13 44.0(4) 4_666 4_666
Li6 Li1 Li2 O13 2.3(10) 1_556 4_666
O12 Li1 Li2 C7 56.9(3) 1_556 4_666
O1 Li1 Li2 C7 163.2(3) . 4_666
O9 Li1 Li2 C7 -99.4(4) 4_566 4_666
O4 Li1 Li2 C7 -22.22(17) 4_666 4_666
Li6 Li1 Li2 C7 -63.9(8) 1_556 4_666
O12 Li1 Li2 C1 -120.4(3) 1_556 .
O1 Li1 Li2 C1 -14.10(14) . .
O9 Li1 Li2 C1 83.3(3) 4_566 .
O4 Li1 Li2 C1 160.5(3) 4_666 .
Li6 Li1 Li2 C1 118.9(8) 1_556 .
O12 Li1 Li2 Li5 17.7(13) 1_556 4_666
O1 Li1 Li2 Li5 124.0(12) . 4_666
O9 Li1 Li2 Li5 -138.6(11) 4_566 4_666
O4 Li1 Li2 Li5 -61.4(11) 4_666 4_666
Li6 Li1 Li2 Li5 -103.1(13) 1_556 4_666
O12 Li1 Li2 Li4 16.7(4) 1_556 4_666
O1 Li1 Li2 Li4 123.0(3) . 4_666
O9 Li1 Li2 Li4 -139.6(3) 4_566 4_666
O4 Li1 Li2 Li4 -62.4(3) 4_666 4_666
Li6 Li1 Li2 Li4 -104.1(8) 1_556 4_666
O6 Li3 N1 C2 138.2(5) . .
O14 Li3 N1 C2 -87.1(4) 4_666 .
O2 Li3 N1 C2 9.0(3) . .
O3 Li3 N1 C2 -176.9(3) . .
Li6 Li3 N1 C2 -128.3(7) 4_666 .
O6 Li3 N1 C6 -45.6(7) . .
O14 Li3 N1 C6 89.1(4) 4_666 .
O2 Li3 N1 C6 -174.8(3) . .
O3 Li3 N1 C6 -0.7(3) . .
Li6 Li3 N1 C6 47.9(9) 4_666 .
O3 Li4 N2 C13 100.5(5) . .
O10 Li4 N2 C13 -78.8(5) . .
O6 Li4 N2 C13 -175.9(4) . .
O7 Li4 N2 C13 4.0(4) . .
Li2 Li4 N2 C13 34.7(5) 4_565 .
Li6 Li4 N2 C13 -144.5(4) 4_666 .
O3 Li4 N2 C9 -82.9(5) . .
O10 Li4 N2 C9 97.8(5) . .
O6 Li4 N2 C9 0.7(4) . .
O7 Li4 N2 C9 -179.4(4) . .
Li2 Li4 N2 C9 -148.7(4) 4_565 .
Li6 Li4 N2 C9 32.1(5) 4_666 .
O7 Li5 N3 C20 135.6(5) . .
O13 Li5 N3 C20 -87.6(4) . .
O11 Li5 N3 C20 8.1(3) . .
O10 Li5 N3 C20 -176.6(3) . .
Li2 Li5 N3 C20 -132.8(7) 4_565 .
O7 Li5 N3 C16 -47.7(7) . .
O13 Li5 N3 C16 89.1(4) . .
O11 Li5 N3 C16 -175.2(3) . .
O10 Li5 N3 C16 0.1(3) . .
Li2 Li5 N3 C16 43.9(10) 4_565 .
O12 Li1 O1 C1 154.7(3) 1_556 .
O9 Li1 O1 C1 -87.0(5) 4_566 .
O4 Li1 O1 C1 35.7(5) 4_666 .
Li2 Li1 O1 C1 39.1(4) . .
Li6 Li1 O1 C1 -125.8(4) 1_556 .
O7 Li2 O2 C1 -109.9(3) 4_666 .
O4 Li2 O2 C1 32.7(4) 4_666 .
O13 Li2 O2 C1 154.5(3) 4_666 .
C7 Li2 O2 C1 21.2(6) 4_666 .
Li5 Li2 O2 C1 -155.6(3) 4_666 .
Li4 Li2 O2 C1 -82.5(6) 4_666 .
Li1 Li2 O2 C1 15.8(3) . .
O7 Li2 O2 Li3 69.8(4) 4_666 .
O4 Li2 O2 Li3 -147.7(3) 4_666 .
O13 Li2 O2 Li3 -25.9(5) 4_666 .
C7 Li2 O2 Li3 -159.1(4) 4_666 .
C1 Li2 O2 Li3 179.7(5) . .
Li5 Li2 O2 Li3 24.1(4) 4_666 .
Li4 Li2 O2 Li3 97.1(6) 4_666 .
Li1 Li2 O2 Li3 -164.6(3) . .
O6 Li3 O2 C1 -152.3(3) . .
O14 Li3 O2 C1 108.7(3) 4_666 .
N1 Li3 O2 C1 -7.5(3) . .
O3 Li3 O2 C1 -17.7(7) . .
Li6 Li3 O2 C1 154.2(3) 4_666 .
O6 Li3 O2 Li2 28.1(5) . .
O14 Li3 O2 Li2 -71.0(4) 4_666 .
N1 Li3 O2 Li2 172.9(3) . .
O3 Li3 O2 Li2 162.7(5) . .
Li6 Li3 O2 Li2 -25.5(5) 4_666 .
O10 Li4 O3 C7 128.6(6) . .
N2 Li4 O3 C7 -50.9(8) . .
O6 Li4 O3 C7 -126.6(6) . .
O7 Li4 O3 C7 32.5(7) . .
Li2 Li4 O3 C7 35.3(6) 4_565 .
Li6 Li4 O3 C7 -166.2(5) 4_666 .
O10 Li4 O3 Li3 -94.0(3) . .
N2 Li4 O3 Li3 86.5(4) . .
O6 Li4 O3 Li3 10.8(2) . .
O7 Li4 O3 Li3 169.9(3) . .
Li2 Li4 O3 Li3 172.7(2) 4_565 .
Li6 Li4 O3 Li3 -28.9(3) 4_666 .
O6 Li3 O3 C7 146.0(3) . .
O14 Li3 O3 C7 -123.2(3) 4_666 .
O2 Li3 O3 C7 3.3(7) . .
N1 Li3 O3 C7 -7.4(3) . .
Li6 Li3 O3 C7 -169.4(3) 4_666 .
O6 Li3 O3 Li4 -12.6(3) . .
O14 Li3 O3 Li4 78.2(3) 4_666 .
O2 Li3 O3 Li4 -155.2(6) . .
N1 Li3 O3 Li4 -166.0(3) . .
Li6 Li3 O3 Li4 32.0(3) 4_666 .
O14 Li3 O6 C8 148.5(3) 4_666 .
O2 Li3 O6 C8 45.1(6) . .
N1 Li3 O6 C8 -70.7(7) . .
O3 Li3 O6 C8 -112.2(3) . .
Li6 Li3 O6 C8 143.9(4) 4_666 .
O14 Li3 O6 Li6 4.6(2) 4_666 4_666
O2 Li3 O6 Li6 -98.9(4) . 4_666
N1 Li3 O6 Li6 145.4(6) . 4_666
O3 Li3 O6 Li6 103.8(2) . 4_666
O14 Li3 O6 Li4 -89.2(2) 4_666 .
O2 Li3 O6 Li4 167.4(4) . .
N1 Li3 O6 Li4 51.6(6) . .
O3 Li3 O6 Li4 10.1(2) . .
Li6 Li3 O6 Li4 -93.8(2) 4_666 .
O3 Li4 O6 C8 124.5(3) . .
O10 Li4 O6 C8 -128.6(3) . .
N2 Li4 O6 C8 -3.5(3) . .
O7 Li4 O6 C8 -3.6(8) . .
Li2 Li4 O6 C8 90.7(6) 4_565 .
Li6 Li4 O6 C8 -131.3(3) 4_666 .
O3 Li4 O6 Li3 -14.0(3) . .
O10 Li4 O6 Li3 93.0(3) . .
N2 Li4 O6 Li3 -141.9(3) . .
O7 Li4 O6 Li3 -142.0(7) . .
Li2 Li4 O6 Li3 -47.7(6) 4_565 .
Li6 Li4 O6 Li3 90.2(3) 4_666 .
O3 Li4 O6 Li6 -104.2(3) . 4_666
O10 Li4 O6 Li6 2.7(3) . 4_666
N2 Li4 O6 Li6 127.9(3) . 4_666
O7 Li4 O6 Li6 127.8(7) . 4_666
Li2 Li4 O6 Li6 -137.9(5) 4_565 4_666
N3 Li5 O7 C14 -68.4(6) . .
O13 Li5 O7 C14 148.4(3) . .
O11 Li5 O7 C14 45.1(5) . .
O10 Li5 O7 C14 -112.6(3) . .
Li2 Li5 O7 C14 145.0(4) 4_565 .
N3 Li5 O7 Li2 146.6(5) . 4_565
O13 Li5 O7 Li2 3.4(2) . 4_565
O11 Li5 O7 Li2 -99.9(4) . 4_565
O10 Li5 O7 Li2 102.4(2) . 4_565
N3 Li5 O7 Li4 53.6(5) . .
O13 Li5 O7 Li4 -89.6(2) . .
O11 Li5 O7 Li4 167.0(3) . .
O10 Li5 O7 Li4 9.3(2) . .
Li2 Li5 O7 Li4 -93.1(2) 4_565 .
O3 Li4 O7 C14 -129.9(3) . .
O10 Li4 O7 C14 123.4(3) . .
N2 Li4 O7 C14 -3.8(3) . .
O6 Li4 O7 C14 -3.7(8) . .
Li2 Li4 O7 C14 -133.8(3) 4_565 .
Li6 Li4 O7 C14 88.2(6) 4_666 .
O3 Li4 O7 Li5 94.0(3) . .
O10 Li4 O7 Li5 -12.7(3) . .
N2 Li4 O7 Li5 -139.9(3) . .
O6 Li4 O7 Li5 -139.8(7) . .
Li2 Li4 O7 Li5 90.2(3) 4_565 .
Li6 Li4 O7 Li5 -47.8(6) 4_666 .
O3 Li4 O7 Li2 3.8(3) . 4_565
O10 Li4 O7 Li2 -102.8(3) . 4_565
N2 Li4 O7 Li2 129.9(3) . 4_565
O6 Li4 O7 Li2 130.0(7) . 4_565
Li6 Li4 O7 Li2 -138.0(5) 4_666 4_565
O3 Li4 O10 C15 133.3(5) . .
N2 Li4 O10 C15 -47.2(8) . .
O6 Li4 O10 C15 36.3(7) . .
O7 Li4 O10 C15 -122.5(5) . .
Li2 Li4 O10 C15 -162.4(5) 4_565 .
Li6 Li4 O10 C15 38.2(5) 4_666 .
O3 Li4 O10 Li5 -94.3(3) . .
N2 Li4 O10 Li5 85.2(4) . .
O6 Li4 O10 Li5 168.7(3) . .
O7 Li4 O10 Li5 9.9(2) . .
Li2 Li4 O10 Li5 -29.9(2) 4_565 .
Li6 Li4 O10 Li5 170.7(2) 4_666 .
O7 Li5 O10 C15 142.5(3) . .
N3 Li5 O10 C15 -8.8(3) . .
O13 Li5 O10 C15 -126.4(3) . .
O11 Li5 O10 C15 0.0(7) . .
Li2 Li5 O10 C15 -172.9(3) 4_565 .
O7 Li5 O10 Li4 -11.6(3) . .
N3 Li5 O10 Li4 -162.9(3) . .
O13 Li5 O10 Li4 79.5(3) . .
O11 Li5 O10 Li4 -154.1(6) . .
Li2 Li5 O10 Li4 33.1(3) 4_565 .
O9 Li6 O11 C21 29.1(5) 4_565 .
O6 Li6 O11 C21 -111.5(3) 4_565 .
O14 Li6 O11 C21 152.5(3) . .
C15 Li6 O11 C21 19.2(6) 4_565 .
Li3 Li6 O11 C21 -157.2(3) 4_565 .
Li4 Li6 O11 C21 -83.8(6) 4_565 .
Li1 Li6 O11 C21 14.0(3) 1_554 .
O9 Li6 O11 Li5 -150.6(3) 4_565 .
O6 Li6 O11 Li5 68.8(4) 4_565 .
O14 Li6 O11 Li5 -27.3(5) . .
C15 Li6 O11 Li5 -160.6(4) 4_565 .
Li3 Li6 O11 Li5 23.1(5) 4_565 .
Li4 Li6 O11 Li5 96.4(6) 4_565 .
Li1 Li6 O11 Li5 -165.7(3) 1_554 .
O7 Li5 O11 C21 -150.4(3) . .
N3 Li5 O11 C21 -7.3(3) . .
O13 Li5 O11 C21 110.5(3) . .
O10 Li5 O11 C21 -15.6(7) . .
Li2 Li5 O11 C21 156.3(3) 4_565 .
O7 Li5 O11 Li6 29.3(5) . .
N3 Li5 O11 Li6 172.5(3) . .
O13 Li5 O11 Li6 -69.7(4) . .
O10 Li5 O11 Li6 164.1(5) . .
Li2 Li5 O11 Li6 -24.0(5) 4_565 .
Li1 O1 C1 O2 -43.1(6) . .
Li1 O1 C1 C2 134.5(4) . .
Li1 O1 C1 Li2 -41.9(4) . .
Li2 O2 C1 O1 2.0(5) . .
Li3 O2 C1 O1 -177.7(3) . .
Li2 O2 C1 C2 -175.6(3) . .
Li3 O2 C1 C2 4.7(4) . .
Li3 O2 C1 Li2 -179.7(4) . .
O2 Li2 C1 O1 -178.4(4) . .
O7 Li2 C1 O1 -101.5(3) 4_666 .
O4 Li2 C1 O1 31.6(3) 4_666 .
O13 Li2 C1 O1 149.4(4) 4_666 .
C7 Li2 C1 O1 17.6(3) 4_666 .
Li5 Li2 C1 O1 -147.0(4) 4_666 .
Li4 Li2 C1 O1 -53.9(4) 4_666 .
Li1 Li2 C1 O1 20.1(2) . .
O7 Li2 C1 O2 76.9(4) 4_666 .
O4 Li2 C1 O2 -150.0(4) 4_666 .
O13 Li2 C1 O2 -32.2(4) 4_666 .
C7 Li2 C1 O2 -164.0(4) 4_666 .
Li5 Li2 C1 O2 31.3(4) 4_666 .
Li4 Li2 C1 O2 124.4(5) 4_666 .
Li1 Li2 C1 O2 -161.5(4) . .
O2 Li2 C1 C2 9.1(6) . .
O7 Li2 C1 C2 86.0(6) 4_666 .
O4 Li2 C1 C2 -140.9(5) 4_666 .
O13 Li2 C1 C2 -23.1(8) 4_666 .
C7 Li2 C1 C2 -155.0(5) 4_666 .
Li5 Li2 C1 C2 40.4(8) 4_666 .
Li4 Li2 C1 C2 133.5(6) 4_666 .
Li1 Li2 C1 C2 -152.4(6) . .
C6 N1 C2 C3 -2.9(5) . .
Li3 N1 C2 C3 173.6(3) . .
C6 N1 C2 C1 174.2(3) . .
Li3 N1 C2 C1 -9.2(4) . .
O1 C1 C2 N1 -174.7(3) . .
O2 C1 C2 N1 3.1(4) . .
Li2 C1 C2 N1 -3.1(7) . .
O1 C1 C2 C3 2.3(5) . .
O2 C1 C2 C3 -179.8(3) . .
Li2 C1 C2 C3 174.0(5) . .
N1 C2 C3 C4 1.5(6) . .
C1 C2 C3 C4 -175.4(3) . .
C2 C3 C4 C5 1.3(6) . .
C3 C4 C5 C6 -2.5(6) . .
C2 N1 C6 C5 1.6(5) . .
Li3 N1 C6 C5 -174.3(4) . .
C2 N1 C6 C7 -176.6(3) . .
Li3 N1 C6 C7 7.4(5) . .
C4 C5 C6 N1 1.1(6) . .
C4 C5 C6 C7 179.1(3) . .
Li4 O3 C7 O4 -33.9(8) . .
Li3 O3 C7 O4 -166.8(3) . .
Li4 O3 C7 C6 146.1(5) . .
Li3 O3 C7 C6 13.2(4) . .
Li4 O3 C7 Li2 -36.7(6) . 4_565
Li3 O3 C7 Li2 -169.5(2) . 4_565
Li1 O4 C7 O3 120.3(4) 4_565 .
Li2 O4 C7 O3 -3.9(5) 4_565 .
Li1 O4 C7 C6 -59.7(4) 4_565 .
Li2 O4 C7 C6 176.1(3) 4_565 .
Li1 O4 C7 Li2 124.2(4) 4_565 4_565
N1 C6 C7 O3 -14.1(5) . .
C5 C6 C7 O3 167.7(3) . .
N1 C6 C7 O4 165.9(3) . .
C5 C6 C7 O4 -12.3(5) . .
N1 C6 C7 Li2 175.2(8) . 4_565
C5 C6 C7 Li2 -3.0(11) . 4_565
Li3 O6 C8 O5 -57.8(6) . .
Li6 O6 C8 O5 75.2(5) 4_666 .
Li4 O6 C8 O5 -173.4(4) . .
Li3 O6 C8 C9 120.9(4) . .
Li6 O6 C8 C9 -106.1(4) 4_666 .
Li4 O6 C8 C9 5.4(5) . .
C13 N2 C9 C10 1.4(9) . .
Li4 N2 C9 C10 -175.2(6) . .
C13 N2 C9 C8 178.4(4) . .
Li4 N2 C9 C8 1.8(6) . .
O5 C8 C9 N2 173.7(4) . .
O6 C8 C9 N2 -5.1(6) . .
O5 C8 C9 C10 -9.3(8) . .
O6 C8 C9 C10 171.8(6) . .
N2 C9 C10 C11 -2.1(12) . .
C8 C9 C10 C11 -178.9(7) . .
C9 C10 C11 C12 1.8(15) . .
C10 C11 C12 C13 -0.9(15) . .
C9 N2 C13 C12 -0.5(9) . .
Li4 N2 C13 C12 176.2(6) . .
C9 N2 C13 C14 179.5(4) . .
Li4 N2 C13 C14 -3.8(6) . .
C11 C12 C13 N2 0.2(12) . .
C11 C12 C13 C14 -179.8(7) . .
Li5 O7 C14 O8 -61.3(6) . .
Li2 O7 C14 O8 71.5(5) 4_565 .
Li4 O7 C14 O8 -175.9(4) . .
Li5 O7 C14 C13 117.7(4) . .
Li2 O7 C14 C13 -109.6(4) 4_565 .
Li4 O7 C14 C13 3.0(5) . .
N2 C13 C14 O8 179.0(4) . .
C12 C13 C14 O8 -1.0(8) . .
N2 C13 C14 O7 0.0(6) . .
C12 C13 C14 O7 180.0(6) . .
Li4 O10 C15 O9 -37.0(8) . .
Li5 O10 C15 O9 -164.3(3) . .
Li4 O10 C15 C16 142.1(5) . .
Li5 O10 C15 C16 14.9(4) . .
Li4 O10 C15 Li6 -39.9(6) . 4_666
Li5 O10 C15 Li6 -167.2(3) . 4_666
Li1 O9 C15 O10 125.6(4) 4_665 .
Li6 O9 C15 O10 -4.2(5) 4_666 .
Li1 O9 C15 C16 -53.6(4) 4_665 .
Li6 O9 C15 C16 176.6(3) 4_666 .
Li1 O9 C15 Li6 129.9(4) 4_665 4_666
C20 N3 C16 C17 2.8(5) . .
Li5 N3 C16 C17 -173.8(3) . .
C20 N3 C16 C15 -176.3(3) . .
Li5 N3 C16 C15 7.1(5) . .
O10 C15 C16 N3 -15.3(5) . .
O9 C15 C16 N3 163.9(3) . .
Li6 C15 C16 N3 171.2(7) 4_666 .
O10 C15 C16 C17 165.7(3) . .
O9 C15 C16 C17 -15.1(5) . .
Li6 C15 C16 C17 -7.8(11) 4_666 .
N3 C16 C17 C18 -0.5(5) . .
C15 C16 C17 C18 178.4(3) . .
C16 C17 C18 C19 -1.3(5) . .
C17 C18 C19 C20 0.8(6) . .
C16 N3 C20 C19 -3.2(5) . .
Li5 N3 C20 C19 173.8(3) . .
C16 N3 C20 C21 175.2(3) . .
Li5 N3 C20 C21 -7.8(4) . .
C18 C19 C20 N3 1.5(5) . .
C18 C19 C20 C21 -176.9(3) . .
Li1 O12 C21 O11 -41.3(6) 1_554 .
Li1 O12 C21 C20 136.1(4) 1_554 .
Li6 O11 C21 O12 3.0(5) . .
Li5 O11 C21 O12 -177.2(3) . .
Li6 O11 C21 C20 -174.5(3) . .
Li5 O11 C21 C20 5.3(4) . .
N3 C20 C21 O12 -176.1(3) . .
C19 C20 C21 O12 2.3(5) . .
N3 C20 C21 O11 1.6(4) . .
C19 C20 C21 O11 180.0(3) . .
O7 Li5 O13 C22 120.2(3) . .
N3 Li5 O13 C22 -33.7(5) . .
O11 Li5 O13 C22 -116.9(3) . .
O10 Li5 O13 C22 37.3(4) . .
Li2 Li5 O13 C22 123.6(3) 4_565 .
O7 Li5 O13 Li2 -3.4(2) . 4_565
N3 Li5 O13 Li2 -157.3(3) . 4_565
O11 Li5 O13 Li2 119.5(3) . 4_565
O10 Li5 O13 Li2 -86.3(2) . 4_565
O11 Li6 O14 C24 -139.5(3) . .
O9 Li6 O14 C24 -14.4(4) 4_565 .
O6 Li6 O14 C24 114.6(3) 4_565 .
C15 Li6 O14 C24 9.6(4) 4_565 .
Li3 Li6 O14 C24 119.0(4) 4_565 .
Li4 Li6 O14 C24 68.5(4) 4_565 .
Li1 Li6 O14 C24 -40.6(5) 1_554 .
O11 Li6 O14 Li3 101.5(3) . 4_565
O9 Li6 O14 Li3 -133.4(3) 4_565 4_565
O6 Li6 O14 Li3 -4.4(2) 4_565 4_565
C15 Li6 O14 Li3 -109.4(2) 4_565 4_565
Li4 Li6 O14 Li3 -50.5(2) 4_565 4_565
Li1 Li6 O14 Li3 -159.6(4) 1_554 4_565
Li5 O13 C22 C23' 66.1(9) . .
Li2 O13 C22 C23' 169.5(8) 4_565 .
Li5 O13 C22 C23 177.7(6) . .
Li2 O13 C22 C23 -78.9(7) 4_565 .
Li6 O14 C24 C25 66.2(5) . .
Li3 O14 C24 C25 171.6(4) 4_565 .
